data_7054648
loop_
_publ_author_name
'Aaker\"oy, Christer B.'
'Wijethunga, Tharanga K.'
'Desper, John'

_publ_section_title
;
 Molecular electrostatic potential dependent selectivity of hydrogen
 bonding
;
_journal_issue 2
_journal_name_full 'New J. Chem.'
_journal_page_first 822
_journal_paper_doi 10.1039/C4NJ01324G
_journal_volume 39
_journal_year 2015
_chemical_formula_moiety
;
(C18 H16 N6) (C10 H18 O4)
;
_chemical_formula_sum 'C28 H34 N6 O4'
_chemical_formula_weight 518.61
_chemical_name_systematic
;
TW-2B-22 1,1'-di[(3-pyridyl)methyl]-2,2'-biimidazole, HOOCH-(CH2)8-COOH
;
_space_group_IT_number 2
_symmetry_cell_setting triclinic
_symmetry_space_group_name_Hall '-P 1'
_symmetry_space_group_name_H-M 'P -1'
_atom_sites_solution_hydrogens geom
_atom_sites_solution_primary direct
_atom_sites_solution_secondary difmap
_audit_creation_method SHELXL-97
_cell_angle_alpha 93.630(7)
_cell_angle_beta 98.988(7)
_cell_angle_gamma 104.670(7)
_cell_formula_units_Z 1
_cell_length_a 5.6320(7)
_cell_length_b 6.8450(8)
_cell_length_c 17.748(2)
_cell_measurement_reflns_used 9957
_cell_measurement_temperature 120(2)
_cell_measurement_theta_max 67.58
_cell_measurement_theta_min 2.54
_cell_volume 649.97(14)
_computing_cell_refinement 'Bruker SAINT'
_computing_data_collection 'Bruker APEX2'
_computing_data_reduction 'Bruker SAINT'
_computing_molecular_graphics 'Bruker SHELXTL'
_computing_publication_material 'Bruker SHELXTL'
_computing_structure_refinement 'SHELXL-97 (Sheldrick, 2008)'
_computing_structure_solution 'SHELXS-97 (Sheldrick, 2008)'
_diffrn_ambient_temperature 120(2)
_diffrn_measured_fraction_theta_full 0.974
_diffrn_measured_fraction_theta_max 0.974
_diffrn_measurement_device_type 'Bruker APEX-II CCD'
_diffrn_measurement_method '\f and \w scans'
_diffrn_radiation_monochromator graphite
_diffrn_radiation_source 'fine-focus sealed tube'
_diffrn_radiation_type CuK\a
_diffrn_radiation_wavelength 1.54178
_diffrn_reflns_av_R_equivalents 0.0000
_diffrn_reflns_av_sigmaI/netI 0.0269
_diffrn_reflns_limit_h_max 6
_diffrn_reflns_limit_h_min -6
_diffrn_reflns_limit_k_max 8
_diffrn_reflns_limit_k_min -8
_diffrn_reflns_limit_l_max 21
_diffrn_reflns_limit_l_min 0
_diffrn_reflns_number 4606
_diffrn_reflns_theta_full 68.93
_diffrn_reflns_theta_max 68.93
_diffrn_reflns_theta_min 2.54
_exptl_absorpt_coefficient_mu 0.737
_exptl_absorpt_correction_T_max 0.9299
_exptl_absorpt_correction_T_min 0.7876
_exptl_absorpt_correction_type multi-scan
_exptl_absorpt_process_details SADABS
_exptl_crystal_colour orange
_exptl_crystal_density_diffrn 1.325
_exptl_crystal_density_method 'not measured'
_exptl_crystal_description plate
_exptl_crystal_F_000 276
_exptl_crystal_size_max 0.34
_exptl_crystal_size_mid 0.26
_exptl_crystal_size_min 0.10
_refine_diff_density_max 0.322
_refine_diff_density_min -0.451
_refine_diff_density_rms 0.093
_refine_ls_extinction_coef 0.018(4)
_refine_ls_extinction_expression Fc^*^=kFc[1+0.001xFc^2^\l^3^/sin(2\q)]^-1/4^
_refine_ls_extinction_method SHELXL
_refine_ls_goodness_of_fit_ref 1.544
_refine_ls_hydrogen_treatment mixed
_refine_ls_matrix_type full
_refine_ls_number_parameters 177
_refine_ls_number_reflns 4606
_refine_ls_number_restraints 0
_refine_ls_restrained_S_all 1.544
_refine_ls_R_factor_all 0.0658
_refine_ls_R_factor_gt 0.0550
_refine_ls_shift/su_max 0.000
_refine_ls_shift/su_mean 0.000
_refine_ls_structure_factor_coef Fsqd
_refine_ls_weighting_details 'calc w=1/[\s^2^(Fo^2^)+(0.1000P)^2^+0.0000P] where P=(Fo^2^+2Fc^2^)/3'
_refine_ls_weighting_scheme calc
_refine_ls_wR_factor_gt 0.1820
_refine_ls_wR_factor_ref 0.1976
_reflns_number_gt 3942
_reflns_number_total 4606
_reflns_threshold_expression >2sigma(I)
_cod_data_source_file c4nj01324g2.cif
_cod_data_source_block A1:Seb
_cod_depositor_comments
;
The following automatic conversions were performed:

'_symmetry_cell_setting' value 'Triclinic' changed to 'triclinic'
according to
/usr/data/users/saulius/crontab/automatic-downloads/current/RSC/lib/dictionaries/cif_core.dic
dictionary named 'cif_core.dic' version 2.4.2 from 2011-04-26.

Automatic conversion script
Id: cif_fix_values 3008 2015-01-20 13:52:24Z robertas 
;
_cod_original_cell_volume 649.97(13)
_cod_original_sg_symbol_H-M P-1
_cod_database_code 7054648

loop_
_symmetry_equiv_pos_as_xyz
'x, y, z'
'-x, -y, -z'

loop_
_atom_site_label
_atom_site_type_symbol
_atom_site_fract_x
_atom_site_fract_y
_atom_site_fract_z
_atom_site_U_iso_or_equiv
_atom_site_adp_type
_atom_site_occupancy
_atom_site_symmetry_multiplicity
_atom_site_calc_flag
_atom_site_refinement_flags
N11 N -0.2750(2) 0.02352(18) 0.42867(7) 0.0224(3) Uani 1 1 d .
C12 C -0.1230(3) -0.0577(2) 0.47955(8) 0.0207(4) Uani 1 1 d .
N13 N -0.2305(3) -0.25257(18) 0.48529(7) 0.0237(3) Uani 1 1 d .
C14 C -0.4573(3) -0.2987(2) 0.43616(8) 0.0243(4) Uani 1 1 d .
H14 H -0.5757 -0.4280 0.4278 0.029 Uiso 1 1 calc R
C15 C -0.4877(3) -0.1322(2) 0.40115(9) 0.0261(4) Uani 1 1 d .
H15 H -0.6277 -0.1248 0.3650 0.031 Uiso 1 1 calc R
N21 N 0.2035(3) 0.43819(19) 0.23989(7) 0.0254(3) Uani 1 1 d .
C22 C 0.1930(3) 0.2550(2) 0.26512(9) 0.0257(4) Uani 1 1 d .
H22 H 0.2900 0.1748 0.2460 0.031 Uiso 1 1 calc R
C23 C 0.0446(3) 0.1787(2) 0.31843(9) 0.0250(4) Uani 1 1 d .
H23 H 0.0409 0.0485 0.3346 0.030 Uiso 1 1 calc R
C24 C -0.0980(3) 0.2945(2) 0.34775(8) 0.0231(4) Uani 1 1 d .
C25 C -0.0946(3) 0.4806(2) 0.31817(9) 0.0249(4) Uani 1 1 d .
H25 H -0.1954 0.5614 0.3345 0.030 Uiso 1 1 calc R
C26 C 0.0556(3) 0.5457(2) 0.26523(9) 0.0259(4) Uani 1 1 d .
H26 H 0.0549 0.6717 0.2458 0.031 Uiso 1 1 calc R
C27 C -0.2468(3) 0.2340(2) 0.41057(9) 0.0233(4) Uani 1 1 d .
H27A H -0.1650 0.3266 0.4578 0.028 Uiso 1 1 calc R
H27B H -0.4150 0.2540 0.3952 0.028 Uiso 1 1 calc R
C31 C 0.5411(3) 0.8241(2) 0.15581(9) 0.0248(4) Uani 1 1 d .
O31 O 0.5395(2) 0.62961(16) 0.15865(7) 0.0332(3) Uani 1 1 d .
H31 H 0.405(4) 0.555(3) 0.1898(12) 0.040 Uiso 1 1 d .
O32 O 0.4045(3) 0.90181(17) 0.18739(8) 0.0425(4) Uani 1 1 d .
C32 C 0.7245(3) 0.9313(2) 0.10851(9) 0.0234(4) Uani 1 1 d .
H32A H 0.6952 0.8485 0.0585 0.028 Uiso 1 1 calc R
H32B H 0.8950 0.9373 0.1349 0.028 Uiso 1 1 calc R
C33 C 0.7141(3) 1.1478(2) 0.09339(9) 0.0229(4) Uani 1 1 d .
H33A H 0.5441 1.1448 0.0674 0.028 Uiso 1 1 calc R
H33B H 0.7505 1.2344 0.1429 0.028 Uiso 1 1 calc R
C34 C 0.9034(3) 1.2391(2) 0.04314(9) 0.0240(4) Uani 1 1 d .
H34A H 0.8640 1.1522 -0.0063 0.029 Uiso 1 1 calc R
H34B H 1.0718 1.2368 0.0688 0.029 Uiso 1 1 calc R
C35 C 0.9091(3) 1.4589(2) 0.02672(9) 0.0243(4) Uani 1 1 d .
H35A H 0.7394 1.4632 0.0032 0.029 Uiso 1 1 calc R
H35B H 0.9577 1.5479 0.0758 0.029 Uiso 1 1 calc R

loop_
_atom_site_aniso_label
_atom_site_aniso_U_11
_atom_site_aniso_U_22
_atom_site_aniso_U_33
_atom_site_aniso_U_23
_atom_site_aniso_U_13
_atom_site_aniso_U_12
N11 0.0246(7) 0.0179(6) 0.0249(7) 0.0055(5) 0.0052(5) 0.0046(5)
C12 0.0255(9) 0.0193(7) 0.0197(7) 0.0039(5) 0.0077(6) 0.0076(6)
N13 0.0284(8) 0.0166(6) 0.0256(7) 0.0049(5) 0.0054(6) 0.0044(5)
C14 0.0259(9) 0.0192(7) 0.0265(8) 0.0014(6) 0.0061(7) 0.0030(6)
C15 0.0279(9) 0.0225(8) 0.0269(8) 0.0020(6) 0.0034(7) 0.0060(7)
N21 0.0286(8) 0.0229(7) 0.0243(7) 0.0044(5) 0.0060(6) 0.0052(5)
C22 0.0293(9) 0.0226(8) 0.0262(8) 0.0022(6) 0.0061(7) 0.0083(7)
C23 0.0281(9) 0.0204(8) 0.0271(8) 0.0055(6) 0.0047(7) 0.0070(6)
C24 0.0245(8) 0.0186(7) 0.0245(8) 0.0025(6) 0.0012(6) 0.0045(6)
C25 0.0279(9) 0.0209(8) 0.0283(8) 0.0049(6) 0.0080(7) 0.0084(6)
C26 0.0312(9) 0.0193(8) 0.0269(8) 0.0056(6) 0.0059(7) 0.0051(6)
C27 0.0266(9) 0.0196(8) 0.0263(8) 0.0062(6) 0.0075(6) 0.0082(6)
C31 0.0308(9) 0.0182(7) 0.0262(8) 0.0035(6) 0.0055(7) 0.0076(6)
O31 0.0401(8) 0.0214(6) 0.0463(7) 0.0136(5) 0.0229(6) 0.0116(5)
O32 0.0545(9) 0.0244(6) 0.0611(9) 0.0117(6) 0.0391(7) 0.0138(6)
C32 0.0279(9) 0.0195(8) 0.0246(8) 0.0055(6) 0.0094(7) 0.0061(6)
C33 0.0270(9) 0.0180(8) 0.0243(8) 0.0021(6) 0.0066(7) 0.0056(6)
C34 0.0293(9) 0.0162(8) 0.0277(8) 0.0044(6) 0.0095(7) 0.0053(6)
C35 0.0292(9) 0.0178(8) 0.0274(8) 0.0052(6) 0.0095(7) 0.0056(6)

loop_
_atom_type_symbol
_atom_type_description
_atom_type_scat_dispersion_real
_atom_type_scat_dispersion_imag
_atom_type_scat_source
C C 0.0181 0.0091 'International Tables Vol C Tables 4.2.6.8 and 6.1.1.4'
H H 0.0000 0.0000 'International Tables Vol C Tables 4.2.6.8 and 6.1.1.4'
N N 0.0311 0.0180 'International Tables Vol C Tables 4.2.6.8 and 6.1.1.4'
O O 0.0492 0.0322 'International Tables Vol C Tables 4.2.6.8 and 6.1.1.4'

loop_
_geom_angle_atom_site_label_1
_geom_angle_atom_site_label_2
_geom_angle_atom_site_label_3
_geom_angle
_geom_angle_site_symmetry_1
_geom_angle_site_symmetry_3
C15 N11 C12 106.17(12) . .
C15 N11 C27 123.17(13) . .
C12 N11 C27 130.31(12) . .
N13 C12 N11 111.26(13) . .
N13 C12 C12 125.29(16) . 2_556
N11 C12 C12 123.44(16) . 2_556
C12 N13 C14 105.49(12) . .
C15 C14 N13 110.41(14) . .
C15 C14 H14 124.8 . .
N13 C14 H14 124.8 . .
C14 C15 N11 106.67(14) . .
C14 C15 H15 126.7 . .
N11 C15 H15 126.7 . .
C22 N21 C26 117.76(13) . .
N21 C22 C23 122.47(14) . .
N21 C22 H22 118.8 . .
C23 C22 H22 118.8 . .
C24 C23 C22 119.74(13) . .
C24 C23 H23 120.1 . .
C22 C23 H23 120.1 . .
C23 C24 C25 117.14(14) . .
C23 C24 C27 123.79(13) . .
C25 C24 C27 119.03(13) . .
C26 C25 C24 119.80(14) . .
C26 C25 H25 120.1 . .
C24 C25 H25 120.1 . .
N21 C26 C25 122.93(13) . .
N21 C26 H26 118.5 . .
C25 C26 H26 118.5 . .
N11 C27 C24 115.12(12) . .
N11 C27 H27A 108.5 . .
C24 C27 H27A 108.5 . .
N11 C27 H27B 108.5 . .
C24 C27 H27B 108.5 . .
H27A C27 H27B 107.5 . .
O32 C31 O31 122.64(15) . .
O32 C31 C32 125.12(14) . .
O31 C31 C32 112.22(13) . .
C31 O31 H31 111.2(10) . .
C31 C32 C33 115.61(13) . .
C31 C32 H32A 108.4 . .
C33 C32 H32A 108.4 . .
C31 C32 H32B 108.4 . .
C33 C32 H32B 108.4 . .
H32A C32 H32B 107.4 . .
C34 C33 C32 110.94(12) . .
C34 C33 H33A 109.5 . .
C32 C33 H33A 109.5 . .
C34 C33 H33B 109.5 . .
C32 C33 H33B 109.5 . .
H33A C33 H33B 108.0 . .
C33 C34 C35 114.23(13) . .
C33 C34 H34A 108.7 . .
C35 C34 H34A 108.7 . .
C33 C34 H34B 108.7 . .
C35 C34 H34B 108.7 . .
H34A C34 H34B 107.6 . .
C35 C35 C34 112.73(16) 2_785 .
C35 C35 H35A 109.0 2_785 .
C34 C35 H35A 109.0 . .
C35 C35 H35B 109.0 2_785 .
C34 C35 H35B 109.0 . .
H35A C35 H35B 107.8 . .

loop_
_geom_bond_atom_site_label_1
_geom_bond_atom_site_label_2
_geom_bond_distance
_geom_bond_site_symmetry_2
N11 C15 1.384(2) .
N11 C12 1.3854(19) .
N11 C27 1.4709(17) .
C12 N13 1.3356(19) .
C12 C12 1.459(3) 2_556
N13 C14 1.380(2) .
C14 C15 1.368(2) .
C14 H14 0.9500 .
C15 H15 0.9500 .
N21 C22 1.3484(19) .
N21 C26 1.350(2) .
C22 C23 1.398(2) .
C22 H22 0.9500 .
C23 C24 1.395(2) .
C23 H23 0.9500 .
C24 C25 1.405(2) .
C24 C27 1.514(2) .
C25 C26 1.381(2) .
C25 H25 0.9500 .
C26 H26 0.9500 .
C27 H27A 0.9900 .
C27 H27B 0.9900 .
C31 O32 1.222(2) .
C31 O31 1.3332(18) .
C31 C32 1.508(2) .
O31 H31 1.05(2) .
C32 C33 1.5370(19) .
C32 H32A 0.9900 .
C32 H32B 0.9900 .
C33 C34 1.534(2) .
C33 H33A 0.9900 .
C33 H33B 0.9900 .
C34 C35 1.544(2) .
C34 H34A 0.9900 .
C34 H34B 0.9900 .
C35 C35 1.531(3) 2_785
C35 H35A 0.9900 .
C35 H35B 0.9900 .

loop_
_geom_hbond_atom_site_label_D
_geom_hbond_atom_site_label_H
_geom_hbond_atom_site_label_A
_geom_hbond_distance_DH
_geom_hbond_distance_HA
_geom_hbond_distance_DA
_geom_hbond_angle_DHA
O31 H31 N21 1.05(2) 1.63(2) 2.6857(18) 178.1(17)

loop_
_geom_torsion_atom_site_label_1
_geom_torsion_atom_site_label_2
_geom_torsion_atom_site_label_3
_geom_torsion_atom_site_label_4
_geom_torsion
_geom_torsion_site_symmetry_1
_geom_torsion_site_symmetry_4
C15 N11 C12 N13 -0.51(16) . .
C27 N11 C12 N13 172.77(14) . .
C15 N11 C12 C12 179.02(17) . 2_556
C27 N11 C12 C12 -7.7(3) . 2_556
N11 C12 N13 C14 0.52(16) . .
C12 C12 N13 C14 -179.00(18) 2_556 .
C12 N13 C14 C15 -0.34(17) . .
N13 C14 C15 N11 0.03(18) . .
C12 N11 C15 C14 0.28(17) . .
C27 N11 C15 C14 -173.60(13) . .
C26 N21 C22 C23 -2.9(2) . .
N21 C22 C23 C24 -0.5(2) . .
C22 C23 C24 C25 3.5(2) . .
C22 C23 C24 C27 -174.48(14) . .
C23 C24 C25 C26 -3.2(2) . .
C27 C24 C25 C26 174.90(14) . .
C22 N21 C26 C25 3.3(2) . .
C24 C25 C26 N21 -0.2(2) . .
C15 N11 C27 C24 -99.78(17) . .
C12 N11 C27 C24 87.93(18) . .
C23 C24 C27 N11 -12.1(2) . .
C25 C24 C27 N11 169.98(13) . .
O32 C31 C32 C33 -6.5(2) . .
O31 C31 C32 C33 172.29(12) . .
C31 C32 C33 C34 -178.49(13) . .
C32 C33 C34 C35 -178.68(12) . .
C33 C34 C35 C35 -177.20(16) . 2_785
